data_2000377
loop_
_publ_author_name
'Nemeth, G.'
'Pinkerton, A. A.'
'Stowe, J. A.'
'Ogle, C. A.'

_publ_section_title
;
 Structure of tris(2,4,6-trimethoxyphenyl)phosphine. Resolution of
 space-group ambiguity by solid-state NMR
;
_journal_issue 12
_journal_name_full 'Acta Crystallographica Section C'
_journal_page_first 2200
_journal_page_last 2203
_journal_paper_doi 10.1107/S0108270192004402
_journal_volume 48
_journal_year 1992
_chemical_formula_sum 'C27 H33 O9 P'
_chemical_formula_weight 532.53
_symmetry_cell_setting monoclinic
_symmetry_space_group_name_Hall 'P -2yac'
_symmetry_space_group_name_H-M 'P 1 n 1'
_cell_angle_alpha 90
_cell_angle_beta 96.790(10)
_cell_angle_gamma 90
_cell_formula_units_Z 4
_cell_length_a 8.0903(4)
_cell_length_b 24.8650(10)
_cell_length_c 13.4420(10)
_cell_volume 2685.1(3)
_diffrn_radiation_type Mo
_diffrn_radiation_wavelength 0.70930
_exptl_absorpt_coefficient_mu 0.15
_exptl_crystal_density_diffrn 1.32
_exptl_crystal_F_000 1128
_cod_data_source_file cr0412.cif
_cod_data_source_block cr0412a
_cod_original_cell_volume 2685.0(10)
_cod_database_code 2000377

loop_
_atom_site_label
_atom_site_fract_x
_atom_site_fract_y
_atom_site_fract_z
P1A .000 .58257(4) .500
O1A -.1103(4) .68450(10) .5475(2)
O2A .0928(4) .70290(10) .8903(2)
O3A .2084(4) .54390(10) .7022(2)
O4A -.1479(5) .50350(10) .6060(2)
O5A .1006(5) .34380(10) .5005(3)
O6A .2858(5) .51890(10) .4079(3)
O7A .3702(5) .61150(10) .5557(2)
O8A .4345(6) .7027(2) .2433(3)
O9A -.0710(6) .61770(10) .2972(2)
C1A .0480(6) .61370(10) .6241(3)
C2A -.0254(6) .66400(10) .6338(3)
C3A -.0083(6) .69300(10) .7225(3)
C4A .0828(6) .67100(10) .8050(3)
C5A .1554(6) .62160(10) .8020(3)
C6A .1385(6) .59310(10) .7103(3)
C7A .0690(6) .51180(10) .5090(3)
C8A -.0332(6) .4778(2) .5576(3)
C9A -.0177(7) .4224(2) .5554(3)
C10A .0968(7) .3998(2) .5010(3)
C11A .2005(7) .4309(2) .4535(3)
C12A .1882(7) .4865(2) .4584(3)
C13A .1444(7) .61760(10) .4289(3)
C14A .3099(7) .6301(2) .4622(3)
C15A .4151(7) .6589(2) .4046(3)
C16A .3436(8) .6736(2) .3085(3)
C17A .1827(8) .6614(2) .2721(3)
C18A .0884(7) .6335(2) .3308(3)
C19A -.1842(8) .7367(2) .5523(3)
C20A .1865(7) .6827(2) .9778(3)
C21A .3225(7) .5239(2) .7816(3)
C22A -.2693(8) .4723(2) .6476(4)
C23A .1915(9) .3182(2) .4327(4)
C24A .4359(8) .4996(3) .3837(5)
C25A .5359(7) .6197(2) .5956(4)
C26A .5790(10) .7262(3) .2838(6)
C27A -.1350(10) .6271(3) .1988(4)
P1B .5048(2) .08351(4) .06242(7)
O1B .6153(4) .18090(10) -.0138(2)
O2B .3937(5) .16310(10) -.3631(2)
O3B .2886(4) .03240(10) -.1259(2)
O4B .6689(5) -.00060(10) -.0261(2)
O5B .3693(6) -.15400(10) .0801(3)
O6B .2234(5) .02270(10) .1608(3)
O7B .1351(5) .10790(10) -.0035(2)
O8B .0398(5) .20860(10) .2903(2)
O9B .5587(5) .12740(10) .2616(2)
C1B .4582(6) .10590(10) -.0693(2)
C2B .5275(6) .15470(10) -.0929(3)
C3B .5112(7) .1751(2) -.1902(3)
C4B .4169(7) .1474(2) -.2635(3)
C5B .3379(6) .1003(2) -.2442(3)
C6B .3605(6) .07960(10) -.1482(3)
C7B .4432(6) .01180(10) .0646(3)
C8B .5482(6) -.0240(2) .0211(3)
C9B .5256(7) -.0793(2) .0238(3)
C10B .4000(7) -.1002(2) .0716(3)
C11B .2977(8) -.0670(2) .1182(4)
C12B .3206(7) -.0114(2) .1143(3)
C13B .3484(6) .12000(10) .1253(3)
C14B .1860(6) .1309(2) .0869(3)
C15B .0758(7) .1601(2) .1380(3)
C16B .1341(6) .1794(2) .2324(3)
C17B .2932(7) .1690(2) .2753(3)
C18B .3989(6) .13920(10) .2238(3)
C19B .6879(8) .2320(2) -.0329(4)
C20B .4800(8) .2080(2) -.3912(3)
C21B .1811(7) .0053(2) -.2002(3)
C22B .7907(8) -.0340(2) -.0621(5)
C23B .4823(9) -.1901(2) .0420(5)
C24B .0762(8) .0048(3) .1969(5)
C25B -.0291(8) .1147(2) -.0486(4)
C26B -.1173(8) .2290(2) .2461(4)
C27B .6141(8) .1418(2) .3625(3)
H1A -.063 .727 .727
H1B .562 .208 -.204
H2A .215 .606 .860
H2B .269 .082 -.296
H3A -.089 .400 .589
H3B .598 -.102 -.007
H4A .280 .414 .417
H4B .210 -.081 .151
H5A .527 .668 .430
H5B -.035 .167 .109
H6A .141 .672 .206
H6B .329 .182 .341
H7A -.242 .746 .489
H7B .743 .246 .028
H8A -.099 .762 .570
H8B .766 .227 -.079
H9A -.260 .737 .601
H9B .604 .256 -.060
H10A .185 .708 1.031
H10B .453 .214 -.461
H11A .298 .677 .966
H11B .450 .239 -.356
H12A .138 .650 .996
H12B .596 .202 -.376
H13A .361 .489 .765
H13B .143 -.027 -.173
H14A .270 .521 .841
H14B .089 .028 -.222
H15A .414 .548 .793
H15B .240 -.003 -.255
H16A -.342 .495 .679
H16B .867 -.013 -.093
H17A -.215 .448 .696
H17B .849 -.053 -.007
H18A -.331 .452 .596
H18B .738 -.059 -.109
H19A .181 .280 .439
H19B .445 -.226 .051
H20A .305 .328 .448
H20B .487 -.184 -.027
H21A .152 .329 .366
H21B .590 -.186 .078
H22A .487 .527 .350
H22B .023 .033 .229
H23A .414 .470 .340
H23B .005 -.007 .140
H24A .508 .489 .441
H24B .099 -.024 .242
H25A .557 .605 .661
H25B -.043 .096 -.111
H26A .556 .657 .599
H26B -.103 .100 -.005
H27A .607 .603 .553
H27B -.053 .152 -.060
H28A .627 .745 .233
H28B -.173 .248 .293
H29A .652 .698 .309
H29B -.095 .253 .194
H30A .561 .750 .337
H30B -.185 .200 .219
H31A -.246 .614 .189
H31B .727 .131 .379
H32A -.070 .610 .154
H32B .604 .179 .372
H33A -.136 .665 .186
H33B .546 .123 .404

loop_
_geom_angle_atom_site_label_1
_geom_angle_atom_site_label_2
_geom_angle_atom_site_label_3
_geom_angle
C1A P1A C7A 108.2(2)
C1A P1A C13A 101.3(2)
C7A P1A C13A 106.5(2)
P1A C1A C2A 114.5(3)
P1A C1A C6A 129.4(3)
C2A C1A C6A 116.0(3)
P1A C7A C8A 114.6(3)
P1A C7A C12A 128.3(3)
C8A C7A C12A 115.9(3)
P1A C13A C14A 126.2(3)
P1A C13A C18A 118.3(4)
C14A C13A C18A 115.5(4)
C1B P1B C7B 106.3(2)
C1B P1B C13B 102.6(2)
C7B P1B C13B 105.4(2)
P1B C1B C2B 116.1(3)
P1B C1B C6B 127.8(3)
C2B C1B C6B 116.1(3)
P1B C7B C8B 115.2(3)
P1B C7B C12B 128.2(3)
C8B C7B C12B 116.0(3)
P1B C13B C14B 126.9(3)
P1B C13B C18B 117.1(3)
C14B C13B C18B 116.0(4)

loop_
_geom_bond_atom_site_label_1
_geom_bond_atom_site_label_2
_geom_bond_distance
P1A C1A 1.838(3)
P1A C7A 1.846(4)
P1A C13A 1.817(5)
O1A C2A 1.375(4)
O1A C19A 1.433(5)
O2A C4A 1.390(4)
O2A C20A 1.414(5)
O3A C6A 1.357(5)
O3A C21A 1.416(5)
O4A C8A 1.355(6)
O4A C22A 1.417(7)
O5A C10A 1.391(5)
O5A C23A 1.391(7)
O6A C12A 1.364(6)
O6A C24A 1.380(7)
O7A C14A 1.373(5)
O7A C25A 1.399(7)
O8A C16A 1.408(7)
O8A C26A 1.362(9)
O9A C18A 1.373(7)
O9A C27A 1.382(6)
C1A C2A 1.399(5)
C1A C6A 1.393(5)
C2A C3A 1.386(5)
C3A C4A 1.370(5)
C4A C5A 1.364(5)
P1B C1B 1.852(3)
P1B C7B 1.852(4)
P1B C13B 1.842(4)
O1B C2B 1.372(5)
O1B C19B 1.434(5)
O2B C4B 1.386(5)
O2B C20B 1.393(6)
O3B C6B 1.360(5)
O3B C21B 1.415(5)
O4B C8B 1.357(6)
O4B C22B 1.416(7)
O5B C10B 1.368(5)
O5B C23B 1.420(8)
O6B C12B 1.359(6)
O6B C24B 1.411(8)
O7B C14B 1.363(5)
O7B C25B 1.403(7)
O8B C16B 1.363(6)
O8B C26B 1.430(7)
O9B C18B 1.365(6)
O9B C27B 1.423(5)
C1B C2B 1.388(5)
C1B C6B 1.407(5)
C2B C3B 1.394(6)
C3B C4B 1.360(6)
C4B C5B 1.373(6)
C5A C6A 1.415(5)
C7A C8A 1.398(6)
C7A C12A 1.394(6)
C8A C9A 1.384(5)
C9A C10A 1.367(7)
C10A C11A 1.355(7)
C11A C12A 1.389(6)
C13A C14A 1.396(7)
C13A C18A 1.400(5)
C14A C15A 1.411(7)
C15A C16A 1.400(6)
C16A C17A 1.370(8)
C17A C18A 1.351(7)
C5B C6B 1.381(5)
C7B C8B 1.405(6)
C7B C12B 1.385(7)
C8B C9B 1.389(5)
C9B C10B 1.368(7)
C10B C11B 1.371(7)
C11B C12B 1.398(6)
C13B C14B 1.381(6)
C13B C18B 1.421(5)
C14B C15B 1.391(7)
C15B C16B 1.386(5)
C16B C17B 1.371(7)
C17B C18B 1.378(6)
